data_4114640
loop_
_publ_author_name
'David R. Spring'
'Shyam Krishnan'
'Helen E. Blackwell'
'Stuart L. Schreiber'

_publ_section_title
;
 Diversity-Oriented Synthesis of Biaryl-Containing Medium Rings Using a
 One Bead/One Stock Solution Platform
;
_journal_name_full 'Journal of the American Chemical Society'
_journal_page_first 1354
_journal_page_last 1363
_journal_paper_doi 10.1021/ja017248o
_journal_volume 124
_journal_year 2002
_chemical_formula_sum 'C25 H27 N O'
_chemical_formula_weight 357.48
_chemical_name_systematic
; 
 ? 
;
_space_group_IT_number 19
_symmetry_cell_setting orthorhombic
_symmetry_space_group_name_Hall 'P 2ac 2ab'
_symmetry_space_group_name_H-M 'P 21 21 21'
_atom_sites_solution_hydrogens geom
_atom_sites_solution_primary direct
_atom_sites_solution_secondary difmap
_audit_creation_method SHELXL-97
_cell_angle_alpha 90.00
_cell_angle_beta 90.00
_cell_angle_gamma 90.00
_cell_formula_units_Z 4
_cell_length_a 7.698(3)
_cell_length_b 15.236(6)
_cell_length_c 17.271(7)
_cell_measurement_temperature 213(2)
_cell_volume 2025.7(14)
_computing_cell_refinement 'SMART (BRUKER, V5.054, 1998)'
_computing_data_collection 'ASTRO (BRUKER, V5.007, 1997)'
_computing_data_reduction 'SAINT (BRUKER, V6.01, 1999)'
_computing_molecular_graphics 'SHELXTL (BRUKER, 1998, V5.1)'
_computing_publication_material 'XCIF (Sheldrick and BRUKER, 1997, V5.1)'
_computing_structure_refinement 'SHELXL-97 (Sheldrick, 1997)'
_computing_structure_solution 'SHELXS-97 (Sheldrick, 1990)'
_diffrn_ambient_temperature 213(2)
_diffrn_measured_fraction_theta_full 0.924
_diffrn_measured_fraction_theta_max 0.924
_diffrn_measurement_method '\w, 0.3 deg'
_diffrn_radiation_monochromator graphite
_diffrn_radiation_source 'normal-focus sealed tube'
_diffrn_radiation_type MoK\a
_diffrn_radiation_wavelength 0.71073
_diffrn_reflns_av_R_equivalents 0.0444
_diffrn_reflns_av_sigmaI/netI 0.0453
_diffrn_reflns_limit_h_max 9
_diffrn_reflns_limit_h_min -6
_diffrn_reflns_limit_k_max 19
_diffrn_reflns_limit_k_min -14
_diffrn_reflns_limit_l_max 19
_diffrn_reflns_limit_l_min -21
_diffrn_reflns_number 13124
_diffrn_reflns_theta_full 28.01
_diffrn_reflns_theta_max 28.01
_diffrn_reflns_theta_min 1.78
_diffrn_standards_decay_% <1
_diffrn_standards_interval_count 0
_diffrn_standards_number 0
_exptl_absorpt_coefficient_mu 0.070
_exptl_absorpt_correction_type none
_exptl_crystal_colour colorless
_exptl_crystal_density_diffrn 1.172
_exptl_crystal_description chunk
_exptl_crystal_F_000 768
_exptl_crystal_size_max 0.08
_exptl_crystal_size_mid 0.08
_exptl_crystal_size_min 0.08
_refine_diff_density_max 0.116
_refine_diff_density_min -0.171
_refine_diff_density_rms 0.033
_refine_ls_abs_structure_details 'Flack H D (1983), Acta Cryst. A39, 876-881'
_refine_ls_abs_structure_Flack -0.2(16)
_refine_ls_extinction_method none
_refine_ls_goodness_of_fit_ref 1.017
_refine_ls_hydrogen_treatment fixed
_refine_ls_matrix_type full
_refine_ls_number_parameters 244
_refine_ls_number_reflns 4372
_refine_ls_number_restraints 0
_refine_ls_restrained_S_all 1.017
_refine_ls_R_factor_all 0.0645
_refine_ls_R_factor_gt 0.0418
_refine_ls_shift/su_max 0.001
_refine_ls_shift/su_mean 0.000
_refine_ls_structure_factor_coef Fsqd
_refine_ls_weighting_details 'calc w=1/[\s^2^(Fo^2^)+(0.0505P)^2^+0.0000P] where P=(Fo^2^+2Fc^2^)/3'
_refine_ls_weighting_scheme calc
_refine_ls_wR_factor_gt 0.0899
_refine_ls_wR_factor_ref 0.1010
_reflns_number_gt 3311
_reflns_number_total 4372
_reflns_threshold_expression >2sigma(I)
_cod_data_source_file ja017248o_s2_18.cif
_cod_data_source_block sls52t
_cod_original_cell_volume 2025.5(13)
_cod_database_code 4114640

loop_
_symmetry_equiv_pos_as_xyz
'x, y, z'
'-x+1/2, -y, z+1/2'
'-x, y+1/2, -z+1/2'
'x+1/2, -y+1/2, -z'

loop_
_atom_site_label
_atom_site_type_symbol
_atom_site_fract_x
_atom_site_fract_y
_atom_site_fract_z
_atom_site_U_iso_or_equiv
_atom_site_adp_type
_atom_site_occupancy
_atom_site_symmetry_multiplicity
_atom_site_calc_flag
_atom_site_refinement_flags
O1 O -0.42008(16) -0.83255(8) -0.07721(7) 0.0394(3) Uani 1 1 d .
N1 N -0.4270(2) -0.96160(10) -0.21687(9) 0.0448(4) Uani 1 1 d .
C1 C -0.5473(2) -0.89057(13) -0.19389(10) 0.0429(5) Uani 1 1 d .
H1A H -0.5052 -0.8350 -0.2170 0.052 Uiso 1 1 calc R
C2 C -0.5681(2) -0.87683(13) -0.10796(10) 0.0401(4) Uani 1 1 d .
H2A H -0.6728 -0.8420 -0.0980 0.048 Uiso 1 1 calc R
H2B H -0.5817 -0.9337 -0.0822 0.048 Uiso 1 1 calc R
C3 C -0.4300(3) -0.81829(11) 0.00401(10) 0.0381(4) Uani 1 1 d .
H3A H -0.5468 -0.7972 0.0169 0.046 Uiso 1 1 calc R
H3B H -0.3473 -0.7721 0.0183 0.046 Uiso 1 1 calc R
C4 C -0.3912(2) -0.90030(11) 0.05212(10) 0.0373(4) Uani 1 1 d .
H4A H -0.4062 -0.8860 0.1070 0.045 Uiso 1 1 calc R
H4B H -0.4763 -0.9458 0.0390 0.045 Uiso 1 1 calc R
C5 C -0.2113(2) -0.93695(11) 0.04038(10) 0.0330(4) Uani 1 1 d .
C6 C -0.1820(2) -1.01666(11) 0.00233(10) 0.0336(4) Uani 1 1 d .
C7 C -0.3277(2) -1.07196(11) -0.02932(11) 0.0342(4) Uani 1 1 d .
C8 C -0.3838(2) -1.06277(11) -0.10544(11) 0.0372(4) Uani 1 1 d .
C9 C -0.3051(2) -0.99507(13) -0.15846(11) 0.0420(4) Uani 1 1 d .
H9A H -0.2628 -0.9458 -0.1272 0.050 Uiso 1 1 calc R
H9B H -0.2048 -1.0210 -0.1849 0.050 Uiso 1 1 calc R
C10 C -0.3400(3) -0.93922(16) -0.28952(11) 0.0587(6) Uani 1 1 d .
H10A H -0.2611 -0.9861 -0.3038 0.088 Uiso 1 1 calc R
H10B H -0.2752 -0.8851 -0.2830 0.088 Uiso 1 1 calc R
H10C H -0.4261 -0.9315 -0.3300 0.088 Uiso 1 1 calc R
C11 C -0.7273(3) -0.91187(14) -0.22936(12) 0.0512(5) Uani 1 1 d .
H11A H -0.7100 -0.9354 -0.2816 0.061 Uiso 1 1 calc R
H11B H -0.7823 -0.9579 -0.1982 0.061 Uiso 1 1 calc R
C12 C -0.8493(3) -0.83476(13) -0.23421(11) 0.0445(5) Uani 1 1 d .
C13 C -0.9821(3) -0.82269(14) -0.18112(12) 0.0496(5) Uani 1 1 d .
H13A H -0.9941 -0.8625 -0.1399 0.060 Uiso 1 1 calc R
C14 C -1.0968(3) -0.75370(15) -0.18730(13) 0.0571(6) Uani 1 1 d .
H14A H -1.1868 -0.7474 -0.1509 0.069 Uiso 1 1 calc R
C15 C -1.0803(3) -0.69431(15) -0.24611(14) 0.0620(6) Uani 1 1 d .
H15A H -1.1583 -0.6471 -0.2505 0.074 Uiso 1 1 calc R
C16 C -0.9471(3) -0.70459(16) -0.29907(14) 0.0656(7) Uani 1 1 d .
H16A H -0.9343 -0.6637 -0.3394 0.079 Uiso 1 1 calc R
C17 C -0.8330(3) -0.77396(15) -0.29352(13) 0.0591(6) Uani 1 1 d .
H17A H -0.7436 -0.7801 -0.3302 0.071 Uiso 1 1 calc R
C18 C -0.0681(2) -0.89146(12) 0.06978(11) 0.0410(4) Uani 1 1 d .
H18A H -0.0863 -0.8377 0.0952 0.049 Uiso 1 1 calc R
C19 C 0.0983(3) -0.92302(13) 0.06271(12) 0.0481(5) Uani 1 1 d .
H19A H 0.1924 -0.8908 0.0826 0.058 Uiso 1 1 calc R
C20 C 0.1264(2) -1.00262(13) 0.02598(12) 0.0461(5) Uani 1 1 d .
H20A H 0.2396 -1.0252 0.0216 0.055 Uiso 1 1 calc R
C21 C -0.0118(2) -1.04848(13) -0.00404(11) 0.0410(4) Uani 1 1 d .
H21A H 0.0082 -1.1022 -0.0293 0.049 Uiso 1 1 calc R
C22 C -0.4053(3) -1.13449(12) 0.01836(12) 0.0433(5) Uani 1 1 d .
H22A H -0.3683 -1.1401 0.0700 0.052 Uiso 1 1 calc R
C23 C -0.5361(3) -1.18852(12) -0.00929(13) 0.0494(5) Uani 1 1 d .
H23A H -0.5882 -1.2302 0.0235 0.059 Uiso 1 1 calc R
C24 C -0.5892(3) -1.18082(13) -0.08488(13) 0.0510(5) Uani 1 1 d .
H24A H -0.6764 -1.2180 -0.1042 0.061 Uiso 1 1 calc R
C25 C -0.5146(3) -1.11838(13) -0.13262(12) 0.0469(5) Uani 1 1 d .
H25A H -0.5524 -1.1133 -0.1842 0.056 Uiso 1 1 calc R

loop_
_atom_site_aniso_label
_atom_site_aniso_U_11
_atom_site_aniso_U_22
_atom_site_aniso_U_33
_atom_site_aniso_U_23
_atom_site_aniso_U_13
_atom_site_aniso_U_12
O1 0.0443(7) 0.0439(7) 0.0300(6) -0.0031(5) -0.0018(6) -0.0035(6)
N1 0.0515(10) 0.0509(9) 0.0320(8) -0.0051(7) -0.0004(7) -0.0003(8)
C1 0.0485(12) 0.0444(11) 0.0359(10) -0.0009(8) -0.0050(8) -0.0035(9)
C2 0.0397(10) 0.0407(10) 0.0400(10) -0.0009(8) -0.0033(8) -0.0010(8)
C3 0.0464(11) 0.0341(9) 0.0338(10) -0.0064(8) -0.0021(8) 0.0021(8)
C4 0.0415(10) 0.0384(10) 0.0320(10) -0.0031(8) -0.0007(8) 0.0011(8)
C5 0.0375(10) 0.0299(9) 0.0316(9) 0.0018(7) -0.0001(7) -0.0008(7)
C6 0.0330(9) 0.0324(9) 0.0355(10) 0.0019(7) -0.0027(8) -0.0015(7)
C7 0.0324(9) 0.0293(9) 0.0408(10) -0.0036(8) 0.0011(8) 0.0014(7)
C8 0.0368(10) 0.0319(10) 0.0430(11) -0.0062(8) 0.0009(8) 0.0012(8)
C9 0.0400(10) 0.0439(11) 0.0420(11) -0.0077(9) 0.0000(9) -0.0020(8)
C10 0.0711(15) 0.0747(15) 0.0305(11) -0.0090(10) 0.0036(10) -0.0027(12)
C11 0.0519(12) 0.0555(13) 0.0463(12) -0.0030(9) -0.0128(10) -0.0064(10)
C12 0.0437(11) 0.0485(12) 0.0413(11) 0.0013(9) -0.0128(9) -0.0121(9)
C13 0.0481(12) 0.0570(13) 0.0439(12) 0.0057(10) -0.0085(9) -0.0175(11)
C14 0.0454(12) 0.0697(15) 0.0561(14) -0.0128(11) -0.0055(10) -0.0078(12)
C15 0.0606(15) 0.0569(14) 0.0684(16) -0.0069(12) -0.0274(13) 0.0020(12)
C16 0.0701(16) 0.0647(15) 0.0620(16) 0.0216(12) -0.0181(13) -0.0095(13)
C17 0.0543(13) 0.0789(16) 0.0440(13) 0.0142(11) -0.0047(10) -0.0084(12)
C18 0.0484(11) 0.0328(9) 0.0418(10) -0.0012(8) -0.0065(9) -0.0034(9)
C19 0.0391(11) 0.0467(11) 0.0584(13) 0.0009(10) -0.0061(10) -0.0113(9)
C20 0.0323(10) 0.0505(12) 0.0553(13) 0.0031(10) -0.0005(8) 0.0009(9)
C21 0.0380(10) 0.0388(10) 0.0462(11) -0.0026(9) 0.0021(8) 0.0008(8)
C22 0.0438(11) 0.0337(9) 0.0525(12) 0.0016(8) -0.0041(9) -0.0009(8)
C23 0.0488(12) 0.0322(10) 0.0673(15) 0.0023(9) 0.0013(10) -0.0056(8)
C24 0.0437(11) 0.0415(11) 0.0678(15) -0.0087(10) -0.0073(11) -0.0091(9)
C25 0.0481(12) 0.0428(11) 0.0498(12) -0.0097(9) -0.0097(9) -0.0054(9)

loop_
_atom_type_symbol
_atom_type_description
_atom_type_scat_dispersion_real
_atom_type_scat_dispersion_imag
_atom_type_scat_source
C C 0.0033 0.0016 'International Tables Vol C Tables 4.2.6.8 and 6.1.1.4'
H H 0.0000 0.0000 'International Tables Vol C Tables 4.2.6.8 and 6.1.1.4'
N N 0.0061 0.0033 'International Tables Vol C Tables 4.2.6.8 and 6.1.1.4'
O O 0.0106 0.0060 'International Tables Vol C Tables 4.2.6.8 and 6.1.1.4'

loop_
_geom_angle_atom_site_label_1
_geom_angle_atom_site_label_2
_geom_angle_atom_site_label_3
_geom_angle
C3 O1 C2 113.38(14)
C10 N1 C9 112.18(16)
C10 N1 C1 110.27(16)
C9 N1 C1 118.03(14)
N1 C1 C2 115.61(16)
N1 C1 C11 107.50(15)
C2 C1 C11 108.89(17)
O1 C2 C1 110.35(16)
O1 C3 C4 113.61(14)
C5 C4 C3 114.13(15)
C18 C5 C6 118.32(16)
C18 C5 C4 119.48(15)
C6 C5 C4 122.19(15)
C5 C6 C21 119.20(16)
C5 C6 C7 122.44(15)
C21 C6 C7 118.31(15)
C8 C7 C22 119.62(17)
C8 C7 C6 121.22(16)
C22 C7 C6 119.15(17)
C7 C8 C25 118.71(17)
C7 C8 C9 121.22(17)
C25 C8 C9 120.07(17)
N1 C9 C8 113.44(15)
C12 C11 C1 114.60(16)
C13 C12 C17 117.8(2)
C13 C12 C11 121.78(18)
C17 C12 C11 120.4(2)
C14 C13 C12 121.5(2)
C15 C14 C13 120.2(2)
C14 C15 C16 119.1(2)
C17 C16 C15 120.9(2)
C16 C17 C12 120.4(2)
C19 C18 C5 121.97(17)
C18 C19 C20 119.51(17)
C21 C20 C19 119.78(18)
C20 C21 C6 121.22(18)
C23 C22 C7 120.92(19)
C24 C23 C22 119.55(19)
C23 C24 C25 120.12(19)
C24 C25 C8 121.06(19)

loop_
_geom_bond_atom_site_label_1
_geom_bond_atom_site_label_2
_geom_bond_distance
O1 C3 1.422(2)
O1 C2 1.426(2)
N1 C10 1.462(3)
N1 C9 1.469(2)
N1 C1 1.479(2)
C1 C2 1.507(3)
C1 C11 1.549(3)
C3 C4 1.530(2)
C4 C5 1.507(2)
C5 C18 1.397(2)
C5 C6 1.399(2)
C6 C21 1.401(2)
C6 C7 1.505(2)
C7 C8 1.391(2)
C7 C22 1.394(3)
C8 C25 1.397(3)
C8 C9 1.507(3)
C11 C12 1.507(3)
C12 C13 1.385(3)
C12 C17 1.387(3)
C13 C14 1.377(3)
C14 C15 1.366(3)
C15 C16 1.383(3)
C16 C17 1.377(3)
C18 C19 1.374(3)
C19 C20 1.386(3)
C20 C21 1.375(3)
C22 C23 1.386(3)
C23 C24 1.373(3)
C24 C25 1.384(3)

loop_
_geom_torsion_atom_site_label_1
_geom_torsion_atom_site_label_2
_geom_torsion_atom_site_label_3
_geom_torsion_atom_site_label_4
_geom_torsion
C10 N1 C1 C2 -147.21(17)
C9 N1 C1 C2 -16.5(2)
C10 N1 C1 C11 90.95(19)
C9 N1 C1 C11 -138.32(17)
C3 O1 C2 C1 -179.31(15)
N1 C1 C2 O1 76.0(2)
C11 C1 C2 O1 -162.90(15)
C2 O1 C3 C4 77.14(19)
O1 C3 C4 C5 61.2(2)
C3 C4 C5 C18 71.3(2)
C3 C4 C5 C6 -110.26(18)
C18 C5 C6 C21 0.8(3)
C4 C5 C6 C21 -177.64(16)
C18 C5 C6 C7 178.16(16)
C4 C5 C6 C7 -0.3(3)
C5 C6 C7 C8 92.3(2)
C21 C6 C7 C8 -90.4(2)
C5 C6 C7 C22 -88.9(2)
C21 C6 C7 C22 88.5(2)
C22 C7 C8 C25 -1.5(3)
C6 C7 C8 C25 177.33(16)
C22 C7 C8 C9 179.12(16)
C6 C7 C8 C9 -2.0(2)
C10 N1 C9 C8 -147.32(16)
C1 N1 C9 C8 82.8(2)
C7 C8 C9 N1 -149.52(16)
C25 C8 C9 N1 31.1(2)
N1 C1 C11 C12 -161.26(17)
C2 C1 C11 C12 72.8(2)
C1 C11 C12 C13 -101.2(2)
C1 C11 C12 C17 79.8(2)
C17 C12 C13 C14 1.2(3)
C11 C12 C13 C14 -177.82(17)
C12 C13 C14 C15 -0.9(3)
C13 C14 C15 C16 0.0(3)
C14 C15 C16 C17 0.6(3)
C15 C16 C17 C12 -0.3(3)
C13 C12 C17 C16 -0.6(3)
C11 C12 C17 C16 178.45(19)
C6 C5 C18 C19 -0.4(3)
C4 C5 C18 C19 178.12(18)
C5 C18 C19 C20 -0.5(3)
C18 C19 C20 C21 1.0(3)
C19 C20 C21 C6 -0.6(3)
C5 C6 C21 C20 -0.4(3)
C7 C6 C21 C20 -177.80(18)
C8 C7 C22 C23 0.8(3)
C6 C7 C22 C23 -178.02(17)
C7 C22 C23 C24 0.5(3)
C22 C23 C24 C25 -1.2(3)
C23 C24 C25 C8 0.5(3)
C7 C8 C25 C24 0.9(3)
C9 C8 C25 C24 -179.76(18)
